data_4109740
loop_
_publ_author_name
'Clinton L. Lund'
'J\"org A. Schachner'
'J. Wilson Quail'
'Jens M\"uller'

_publ_section_title
;
 [1]Molybdarenophanes: Strained Metallarenophanes with Aluminum, Gallium,
 and Silicon in Bridging Positions
;
_journal_name_full 'Journal of the American Chemical Society'
_journal_page_first 9313
_journal_page_last 9320
_journal_paper_doi 10.1021/ja072747w
_journal_volume 129
_journal_year 2007
_chemical_formula_moiety '2(C23 H40 Al Mo N Si3), C7 H8'
_chemical_formula_sum 'C53 H88 Al2 Mo2 N2 Si6'
_chemical_formula_weight 1167.63
_chemical_name_systematic
; 
 ? 
;
_space_group_IT_number 2
_symmetry_cell_setting triclinic
_symmetry_space_group_name_Hall '-P 1'
_symmetry_space_group_name_H-M 'P -1'
_atom_sites_solution_hydrogens geom
_atom_sites_solution_primary direct
_atom_sites_solution_secondary difmap
_audit_creation_method SHELXL-97
_cell_angle_alpha 98.873(3)
_cell_angle_beta 97.435(2)
_cell_angle_gamma 96.174(3)
_cell_formula_units_Z 1
_cell_length_a 9.0050(4)
_cell_length_b 9.7930(5)
_cell_length_c 17.0803(8)
_cell_measurement_reflns_used 5537
_cell_measurement_temperature 173(2)
_cell_measurement_theta_max 27.103
_cell_measurement_theta_min 0.998
_cell_volume 1463.15(12)
_computing_cell_refinement 'HKL Scalepack (Otwinowski & Minor 1997)'
_computing_data_collection 'Collect (Nonius BV, 1998)'
_computing_data_reduction 'HKL Denzo and Scalepack (Otwinowski & Minor 1997)'
_computing_molecular_graphics 'Ortep-3 for Windows (Farrugia, 1997)'
_computing_publication_material 'SHELXL-97 (Sheldrick, 1997)'
_computing_structure_refinement 'SHELXL-97 (Sheldrick, 1997)'
_computing_structure_solution 'SIR97 (Altomare et al., 1997)'
_diffrn_ambient_temperature 173(2)
_diffrn_detector_area_resol_mean 9
_diffrn_measured_fraction_theta_full 0.996
_diffrn_measured_fraction_theta_max 0.996
_diffrn_measurement_device 'Nonius KappaCCD'
_diffrn_measurement_method '\f scans and \w scans with \k offsets'
_diffrn_radiation_monochromator 'horizonally mounted graphite crystal'
_diffrn_radiation_source 'fine-focus sealed tube'
_diffrn_radiation_type MoK\a
_diffrn_radiation_wavelength 0.71073
_diffrn_reflns_av_R_equivalents 0.0959
_diffrn_reflns_av_sigmaI/netI 0.0929
_diffrn_reflns_limit_h_max 11
_diffrn_reflns_limit_h_min -11
_diffrn_reflns_limit_k_max 12
_diffrn_reflns_limit_k_min -12
_diffrn_reflns_limit_l_max 21
_diffrn_reflns_limit_l_min -18
_diffrn_reflns_number 17573
_diffrn_reflns_theta_full 26.02
_diffrn_reflns_theta_max 26.02
_diffrn_reflns_theta_min 2.26
_diffrn_standards_decay_% 0
_diffrn_standards_interval_count 0
_diffrn_standards_interval_time 0
_diffrn_standards_number 0
_exptl_absorpt_coefficient_mu 0.617
_exptl_absorpt_correction_T_max 0.912
_exptl_absorpt_correction_T_min 0.870
_exptl_absorpt_correction_type psi-scan
_exptl_absorpt_process_details 'Shelxtl 6.10 (Bruker-AXS, 2000)'
_exptl_crystal_colour green
_exptl_crystal_density_diffrn 1.325
_exptl_crystal_description chip
_exptl_crystal_F_000 614
_exptl_crystal_size_max 0.22
_exptl_crystal_size_mid 0.15
_exptl_crystal_size_min 0.15
_refine_diff_density_max 0.717
_refine_diff_density_min -0.819
_refine_diff_density_rms 0.130
_refine_ls_extinction_method none
_refine_ls_goodness_of_fit_ref 1.072
_refine_ls_hydrogen_treatment constr
_refine_ls_matrix_type full
_refine_ls_number_parameters 321
_refine_ls_number_reflns 5736
_refine_ls_number_restraints 99
_refine_ls_restrained_S_all 1.070
_refine_ls_R_factor_all 0.0935
_refine_ls_R_factor_gt 0.0540
_refine_ls_shift/su_max 0.001
_refine_ls_shift/su_mean 0.000
_refine_ls_structure_factor_coef Fsqd
_refine_ls_weighting_details 'calc w=1/[\s^2^(Fo^2^)+(0.0610P)^2^+1.1314P] where P=(Fo^2^+2Fc^2^)/3'
_refine_ls_weighting_scheme calc
_refine_ls_wR_factor_gt 0.1220
_refine_ls_wR_factor_ref 0.1459
_reflns_number_gt 4005
_reflns_number_total 5736
_reflns_threshold_expression >2\s(I)
_cod_data_source_file ja072747wsi20070419_061107.cif
_cod_data_source_block 475b
_cod_database_code 4109740

loop_
_symmetry_equiv_pos_as_xyz
'x, y, z'
'-x, -y, -z'

loop_
_atom_site_label
_atom_site_type_symbol
_atom_site_fract_x
_atom_site_fract_y
_atom_site_fract_z
_atom_site_U_iso_or_equiv
_atom_site_adp_type
_atom_site_occupancy
_atom_site_symmetry_multiplicity
_atom_site_calc_flag
_atom_site_refinement_flags
_atom_site_disorder_assembly
_atom_site_disorder_group
Mo1 Mo 0.49462(5) 0.21295(4) 0.89827(3) 0.02464(15) Uani 1 1 d . . .
Al1 Al 0.65790(16) 0.33020(14) 0.77854(9) 0.0238(3) Uani 1 1 d . . .
Si1 Si 0.82799(16) 0.40334(15) 0.66859(9) 0.0288(3) Uani 1 1 d . . .
Si2 Si 0.85859(16) 0.64587(15) 0.81300(9) 0.0322(4) Uani 1 1 d . . .
Si3 Si 0.56339(15) 0.58381(14) 0.68575(9) 0.0269(3) Uani 1 1 d . . .
N1 N 0.7628(5) 0.2319(4) 0.6928(3) 0.0337(10) Uani 1 1 d . . .
C1 C 0.7328(5) 0.2999(5) 0.8895(3) 0.0275(11) Uani 1 1 d . . .
C2 C 0.7319(5) 0.1595(5) 0.9055(3) 0.0271(11) Uani 1 1 d . . .
H2 H 0.7716 0.0935 0.8698 0.032 Uiso 1 1 calc R . .
C3 C 0.6742(6) 0.1157(5) 0.9723(3) 0.0296(12) Uani 1 1 d . . .
H3 H 0.6760 0.0220 0.9804 0.036 Uiso 1 1 calc R . .
C4 C 0.6146(6) 0.2099(5) 1.0265(3) 0.0323(12) Uani 1 1 d . . .
H4 H 0.5725 0.1799 1.0702 0.039 Uiso 1 1 calc R . .
C5 C 0.6182(6) 0.3501(5) 1.0152(3) 0.0307(12) Uani 1 1 d . . .
H5 H 0.5811 0.4155 1.0525 0.037 Uiso 1 1 calc R . .
C6 C 0.6767(5) 0.3937(5) 0.9486(3) 0.0270(11) Uani 1 1 d . . .
H6 H 0.6789 0.4889 0.9428 0.032 Uiso 1 1 calc R . .
C7 C 0.4424(6) 0.2435(5) 0.7709(3) 0.0286(11) Uani 1 1 d . . .
C8 C 0.4170(6) 0.0967(5) 0.7744(3) 0.0283(11) Uani 1 1 d . . .
H8 H 0.4689 0.0353 0.7425 0.034 Uiso 1 1 calc R . .
C9 C 0.3194(6) 0.0389(5) 0.8226(3) 0.0330(12) Uani 1 1 d . . .
H9 H 0.3068 -0.0587 0.8226 0.040 Uiso 1 1 calc R . .
C10 C 0.2408(6) 0.1270(6) 0.8707(3) 0.0345(13) Uani 1 1 d . . .
H10 H 0.1773 0.0894 0.9046 0.041 Uiso 1 1 calc R . .
C11 C 0.2564(6) 0.2711(6) 0.8687(3) 0.0321(12) Uani 1 1 d . . .
H11 H 0.2029 0.3306 0.9008 0.039 Uiso 1 1 calc R . .
C12 C 0.3520(5) 0.3268(5) 0.8187(3) 0.0279(11) Uani 1 1 d . . .
H12 H 0.3573 0.4234 0.8163 0.034 Uiso 1 1 calc R . .
C13 C 0.7249(5) 0.5096(5) 0.7377(3) 0.0243(10) Uani 1 1 d . . .
C14 C 0.8814(9) 0.1509(8) 0.7219(4) 0.068(2) Uani 1 1 d . . .
H14A H 0.8347 0.0696 0.7410 0.102 Uiso 1 1 calc R . .
H14B H 0.9514 0.2097 0.7660 0.102 Uiso 1 1 calc R . .
H14C H 0.9368 0.1198 0.6781 0.102 Uiso 1 1 calc R . .
C15 C 0.6586(8) 0.1400(6) 0.6259(4) 0.0561(18) Uani 1 1 d . . .
H15A H 0.7146 0.1115 0.5819 0.084 Uiso 1 1 calc R . .
H15B H 0.5771 0.1908 0.6068 0.084 Uiso 1 1 calc R . .
H15C H 0.6155 0.0571 0.6449 0.084 Uiso 1 1 calc R . .
C16 C 1.0387(7) 0.4257(7) 0.6865(5) 0.0589(19) Uani 1 1 d . . .
H16A H 1.0739 0.4152 0.7418 0.088 Uiso 1 1 calc R . .
H16B H 1.0776 0.5187 0.6779 0.088 Uiso 1 1 calc R . .
H16C H 1.0753 0.3549 0.6493 0.088 Uiso 1 1 calc R . .
C17 C 0.7848(7) 0.3980(7) 0.5585(3) 0.0503(17) Uani 1 1 d . . .
H17A H 0.8286 0.3207 0.5304 0.075 Uiso 1 1 calc R . .
H17B H 0.8280 0.4860 0.5449 0.075 Uiso 1 1 calc R . .
H17C H 0.6751 0.3844 0.5422 0.075 Uiso 1 1 calc R . .
C18 C 0.9980(7) 0.5721(6) 0.8806(4) 0.0483(16) Uani 1 1 d . . .
H18A H 1.0359 0.6413 0.9289 0.072 Uiso 1 1 calc R . .
H18B H 1.0825 0.5484 0.8525 0.072 Uiso 1 1 calc R . .
H18C H 0.9486 0.4880 0.8958 0.072 Uiso 1 1 calc R . .
C19 C 0.7636(7) 0.7632(6) 0.8812(4) 0.0525(17) Uani 1 1 d . . .
H19A H 0.6879 0.7074 0.9035 0.079 Uiso 1 1 calc R . .
H19B H 0.7140 0.8276 0.8512 0.079 Uiso 1 1 calc R . .
H19C H 0.8387 0.8165 0.9249 0.079 Uiso 1 1 calc R . .
C20 C 0.9733(7) 0.7691(7) 0.7619(4) 0.0532(17) Uani 1 1 d . . .
H20A H 0.9052 0.8106 0.7255 0.080 Uiso 1 1 calc R . .
H20B H 1.0406 0.7176 0.7313 0.080 Uiso 1 1 calc R . .
H20C H 1.0336 0.8431 0.8023 0.080 Uiso 1 1 calc R . .
C21 C 0.6254(7) 0.7156(6) 0.6228(4) 0.0442(15) Uani 1 1 d . . .
H21A H 0.5365 0.7409 0.5916 0.066 Uiso 1 1 calc R . .
H21B H 0.6909 0.6753 0.5864 0.066 Uiso 1 1 calc R . .
H21C H 0.6811 0.7991 0.6578 0.066 Uiso 1 1 calc R . .
C22 C 0.4487(7) 0.6798(6) 0.7545(4) 0.0447(15) Uani 1 1 d . . .
H22A H 0.4471 0.6371 0.8027 0.067 Uiso 1 1 calc R . .
H22B H 0.3452 0.6749 0.7271 0.067 Uiso 1 1 calc R . .
H22C H 0.4937 0.7775 0.7696 0.067 Uiso 1 1 calc R . .
C23 C 0.4224(6) 0.4481(6) 0.6175(3) 0.0333(12) Uani 1 1 d . . .
H23A H 0.3891 0.3752 0.6472 0.050 Uiso 1 1 calc R . .
H23B H 0.4691 0.4069 0.5724 0.050 Uiso 1 1 calc R . .
H23C H 0.3351 0.4913 0.5974 0.050 Uiso 1 1 calc R . .
C31 C -0.0660(11) 1.0199(12) 0.4666(6) 0.073(3) Uani 0.50 1 d PGU A -2
C32 C 0.0644(12) 1.1099(10) 0.5002(6) 0.068(3) Uani 0.50 1 d PGU A -2
H32 H 0.0861 1.1951 0.4813 0.082 Uiso 0.50 1 calc PR A -2
C33 C 0.1631(10) 1.0752(11) 0.5614(6) 0.072(3) Uani 0.50 1 d PGU A -2
H33 H 0.2522 1.1367 0.5844 0.087 Uiso 0.50 1 calc PR A -2
C34 C 0.1313(12) 0.9505(12) 0.5891(5) 0.079(3) Uani 0.50 1 d PGU A -2
H34 H 0.1988 0.9268 0.6309 0.094 Uiso 0.50 1 calc PR A -2
C35 C 0.0009(13) 0.8605(10) 0.5555(6) 0.081(3) Uani 0.50 1 d PGU A -2
H35 H -0.0208 0.7753 0.5744 0.097 Uiso 0.50 1 calc PR A -2
C36 C -0.0977(11) 0.8952(11) 0.4943(6) 0.077(3) Uani 0.50 1 d PGU A -2
H36 H -0.1868 0.8336 0.4713 0.093 Uiso 0.50 1 calc PR A -2
C37 C -0.1724(15) 1.0573(17) 0.4006(7) 0.115(6) Uani 0.50 1 d PGU A -2
H37A H -0.2439 1.1145 0.4237 0.173 Uiso 0.50 1 calc PR A -2
H37B H -0.2280 0.9719 0.3674 0.173 Uiso 0.50 1 calc PR A -2
H37C H -0.1150 1.1098 0.3674 0.173 Uiso 0.50 1 calc PR A -2

loop_
_atom_site_aniso_label
_atom_site_aniso_U_11
_atom_site_aniso_U_22
_atom_site_aniso_U_33
_atom_site_aniso_U_23
_atom_site_aniso_U_13
_atom_site_aniso_U_12
Mo1 0.0267(2) 0.0209(2) 0.0261(2) 0.00660(17) 0.00013(17) 0.00312(17)
Al1 0.0262(8) 0.0190(7) 0.0262(8) 0.0045(6) 0.0020(6) 0.0038(6)
Si1 0.0281(8) 0.0288(7) 0.0329(8) 0.0085(6) 0.0096(6) 0.0082(6)
Si2 0.0288(8) 0.0224(7) 0.0421(9) 0.0031(7) -0.0009(7) -0.0006(6)
Si3 0.0256(7) 0.0254(7) 0.0322(8) 0.0104(6) 0.0041(6) 0.0075(6)
N1 0.044(3) 0.025(2) 0.036(3) 0.007(2) 0.011(2) 0.012(2)
C1 0.023(3) 0.025(3) 0.034(3) 0.006(2) -0.001(2) 0.004(2)
C2 0.024(3) 0.027(3) 0.029(3) 0.005(2) -0.002(2) 0.006(2)
C3 0.034(3) 0.029(3) 0.029(3) 0.012(2) -0.001(2) 0.012(2)
C4 0.039(3) 0.034(3) 0.024(3) 0.010(2) -0.006(2) 0.006(2)
C5 0.035(3) 0.030(3) 0.024(3) 0.000(2) -0.001(2) 0.005(2)
C6 0.027(3) 0.021(2) 0.028(3) 0.001(2) -0.006(2) 0.001(2)
C7 0.035(3) 0.029(3) 0.020(3) 0.005(2) -0.004(2) 0.003(2)
C8 0.031(3) 0.025(3) 0.024(3) -0.003(2) -0.003(2) 0.002(2)
C9 0.033(3) 0.025(3) 0.036(3) 0.002(2) -0.006(2) -0.003(2)
C10 0.031(3) 0.038(3) 0.035(3) 0.016(3) -0.001(2) -0.002(2)
C11 0.025(3) 0.039(3) 0.036(3) 0.011(3) 0.005(2) 0.010(2)
C12 0.030(3) 0.023(2) 0.030(3) 0.010(2) -0.007(2) 0.007(2)
C13 0.023(3) 0.022(2) 0.027(3) 0.007(2) 0.001(2) 0.002(2)
C14 0.090(5) 0.071(5) 0.071(5) 0.039(4) 0.044(4) 0.062(5)
C15 0.083(5) 0.031(3) 0.049(4) -0.012(3) 0.029(4) -0.011(3)
C16 0.034(3) 0.060(4) 0.083(5) -0.001(4) 0.020(3) 0.012(3)
C17 0.064(4) 0.056(4) 0.040(4) 0.013(3) 0.021(3) 0.029(3)
C18 0.039(3) 0.041(3) 0.059(4) 0.009(3) -0.012(3) 0.000(3)
C19 0.058(4) 0.032(3) 0.060(4) -0.008(3) 0.002(3) 0.001(3)
C20 0.044(4) 0.041(4) 0.071(5) 0.016(3) 0.002(3) -0.013(3)
C21 0.042(3) 0.044(3) 0.054(4) 0.030(3) 0.006(3) 0.007(3)
C22 0.042(3) 0.043(3) 0.053(4) 0.009(3) 0.008(3) 0.023(3)
C23 0.029(3) 0.036(3) 0.033(3) 0.010(2) -0.002(2) 0.004(2)
C31 0.075(6) 0.086(6) 0.059(6) -0.009(4) 0.029(4) 0.017(4)
C32 0.072(6) 0.074(5) 0.064(6) -0.005(5) 0.047(5) 0.015(4)
C33 0.071(6) 0.078(6) 0.065(6) -0.018(5) 0.032(4) 0.010(5)
C34 0.083(6) 0.089(7) 0.064(7) -0.004(5) 0.027(5) 0.019(5)
C35 0.089(7) 0.080(6) 0.074(7) -0.001(5) 0.037(5) 0.010(5)
C36 0.077(6) 0.081(6) 0.068(7) -0.015(5) 0.032(5) 0.003(5)
C37 0.123(10) 0.143(11) 0.077(10) 0.003(8) 0.007(7) 0.040(9)

loop_
_atom_type_symbol
_atom_type_description
_atom_type_scat_dispersion_real
_atom_type_scat_dispersion_imag
_atom_type_scat_source
C C 0.0033 0.0016 'International Tables Vol C Tables 4.2.6.8 and 6.1.1.4'
H H 0.0000 0.0000 'International Tables Vol C Tables 4.2.6.8 and 6.1.1.4'
Al Al 0.0645 0.0514 'International Tables Vol C Tables 4.2.6.8 and 6.1.1.4'
Mo Mo -1.6832 0.6857 'International Tables Vol C Tables 4.2.6.8 and 6.1.1.4'
N N 0.0061 0.0033 'International Tables Vol C Tables 4.2.6.8 and 6.1.1.4'
Si Si 0.0817 0.0704 'International Tables Vol C Tables 4.2.6.8 and 6.1.1.4'

loop_
_geom_angle_atom_site_label_1
_geom_angle_atom_site_label_2
_geom_angle_atom_site_label_3
_geom_angle
C8 Mo1 C7 37.72(18)
C8 Mo1 C2 95.63(18)
C7 Mo1 C2 102.62(19)
C8 Mo1 C12 65.47(18)
C7 Mo1 C12 37.69(18)
C2 Mo1 C12 134.75(19)
C8 Mo1 C1 101.49(19)
C7 Mo1 C1 85.05(19)
C2 Mo1 C1 37.40(17)
C12 Mo1 C1 103.49(18)
C8 Mo1 C6 132.37(19)
C7 Mo1 C6 101.47(19)
C2 Mo1 C6 65.05(18)
C12 Mo1 C6 96.76(18)
C1 Mo1 C6 37.13(18)
C8 Mo1 C11 76.82(19)
C7 Mo1 C11 67.59(19)
C2 Mo1 C11 170.21(18)
C12 Mo1 C11 36.29(18)
C1 Mo1 C11 137.33(18)
C6 Mo1 C11 115.49(18)
C8 Mo1 C9 36.33(19)
C7 Mo1 C9 67.47(19)
C2 Mo1 C9 113.11(19)
C12 Mo1 C9 76.48(18)
C1 Mo1 C9 134.78(19)
C6 Mo1 C9 168.51(19)
C11 Mo1 C9 64.22(19)
C8 Mo1 C3 114.50(18)
C7 Mo1 C3 136.60(18)
C2 Mo1 C3 36.31(18)
C12 Mo1 C3 170.40(19)
C1 Mo1 C3 66.94(18)
C6 Mo1 C3 76.14(18)
C11 Mo1 C3 152.97(19)
C9 Mo1 C3 109.40(19)
C8 Mo1 C5 168.05(19)
C7 Mo1 C5 134.93(19)
C2 Mo1 C5 76.12(18)
C12 Mo1 C5 114.26(18)
C1 Mo1 C5 66.70(19)
C6 Mo1 C5 36.22(18)
C11 Mo1 C5 110.32(19)
C9 Mo1 C5 155.2(2)
C3 Mo1 C5 63.59(18)
C8 Mo1 C10 64.92(19)
C7 Mo1 C10 79.49(19)
C2 Mo1 C10 145.77(19)
C12 Mo1 C10 64.75(18)
C1 Mo1 C10 164.45(18)
C6 Mo1 C10 148.78(19)
C11 Mo1 C10 35.65(18)
C9 Mo1 C10 35.59(19)
C3 Mo1 C10 124.47(19)
C5 Mo1 C10 126.5(2)
C8 Mo1 C4 147.45(18)
C7 Mo1 C4 164.06(19)
C2 Mo1 C4 64.82(19)
C12 Mo1 C4 146.66(18)
C1 Mo1 C4 79.03(19)
C6 Mo1 C4 64.91(18)
C11 Mo1 C4 124.74(19)
C9 Mo1 C4 125.47(19)
C3 Mo1 C4 35.36(18)
C5 Mo1 C4 35.58(18)
C10 Mo1 C4 116.4(2)
C1 Al1 C7 98.2(2)
C1 Al1 N1 113.90(19)
C7 Al1 N1 111.7(2)
C1 Al1 C13 122.0(2)
C7 Al1 C13 125.10(19)
N1 Al1 C13 86.16(19)
C1 Al1 Si1 126.80(16)
C7 Al1 Si1 133.17(15)
N1 Al1 Si1 42.99(13)
C13 Al1 Si1 43.33(14)
C1 Al1 Mo1 49.40(15)
C7 Al1 Mo1 48.96(14)
N1 Al1 Mo1 129.31(13)
C13 Al1 Mo1 144.53(15)
Si1 Al1 Mo1 171.55(6)
N1 Si1 C13 97.3(2)
N1 Si1 C17 109.4(3)
C13 Si1 C17 120.0(2)
N1 Si1 C16 107.1(3)
C13 Si1 C16 119.5(3)
C17 Si1 C16 102.7(3)
N1 Si1 Al1 48.35(14)
C13 Si1 Al1 49.20(15)
C17 Si1 Al1 132.6(2)
C16 Si1 Al1 122.8(3)
C19 Si2 C18 105.2(3)
C19 Si2 C20 103.9(3)
C18 Si2 C20 106.2(3)
C19 Si2 C13 114.6(3)
C18 Si2 C13 114.3(2)
C20 Si2 C13 111.7(3)
C22 Si3 C23 104.5(3)
C22 Si3 C13 114.7(2)
C23 Si3 C13 113.3(2)
C22 Si3 C21 103.8(3)
C23 Si3 C21 106.4(3)
C13 Si3 C21 113.2(2)
C14 N1 C15 108.2(5)
C14 N1 Si1 116.4(4)
C15 N1 Si1 113.3(4)
C14 N1 Al1 115.2(4)
C15 N1 Al1 114.3(4)
Si1 N1 Al1 88.66(18)
C6 C1 C2 114.5(5)
C6 C1 Al1 111.0(3)
C2 C1 Al1 119.3(4)
C6 C1 Mo1 71.6(3)
C2 C1 Mo1 71.0(3)
Al1 C1 Mo1 88.12(18)
C3 C2 C1 122.9(5)
C3 C2 Mo1 74.0(3)
C1 C2 Mo1 71.6(3)
C3 C2 H2 118.6
C1 C2 H2 118.6
Mo1 C2 H2 128.3
C4 C3 C2 120.4(5)
C4 C3 Mo1 73.1(3)
C2 C3 Mo1 69.7(3)
C4 C3 H3 119.8
C2 C3 H3 119.8
Mo1 C3 H3 129.9
C3 C4 C5 119.0(5)
C3 C4 Mo1 71.6(3)
C5 C4 Mo1 71.6(3)
C3 C4 H4 120.5
C5 C4 H4 120.5
Mo1 C4 H4 128.5
C4 C5 C6 120.5(5)
C4 C5 Mo1 72.8(3)
C6 C5 Mo1 70.2(3)
C4 C5 H5 119.8
C6 C5 H5 119.8
Mo1 C5 H5 129.7
C5 C6 C1 122.7(4)
C5 C6 Mo1 73.6(3)
C1 C6 Mo1 71.2(3)
C5 C6 H6 118.7
C1 C6 H6 118.7
Mo1 C6 H6 129.0
C8 C7 C12 113.6(5)
C8 C7 Al1 117.2(4)
C12 C7 Al1 114.1(4)
C8 C7 Mo1 70.7(3)
C12 C7 Mo1 71.6(3)
Al1 C7 Mo1 88.35(18)
C9 C8 C7 123.8(5)
C9 C8 Mo1 74.5(3)
C7 C8 Mo1 71.5(3)
C9 C8 H8 118.1
C7 C8 H8 118.1
Mo1 C8 H8 128.2
C10 C9 C8 119.5(5)
C10 C9 Mo1 72.7(3)
C8 C9 Mo1 69.1(3)
C10 C9 H9 120.3
C8 C9 H9 120.3
Mo1 C9 H9 130.4
C9 C10 C11 120.0(5)
C9 C10 Mo1 71.7(3)
C11 C10 Mo1 71.4(3)
C9 C10 H10 120.0
C11 C10 H10 120.0
Mo1 C10 H10 129.2
C10 C11 C12 119.8(5)
C10 C11 Mo1 72.9(3)
C12 C11 Mo1 70.3(3)
C10 C11 H11 120.1
C12 C11 H11 120.1
Mo1 C11 H11 129.0
C11 C12 C7 123.2(5)
C11 C12 Mo1 73.5(3)
C7 C12 Mo1 70.7(3)
C11 C12 H12 118.4
C7 C12 H12 118.4
Mo1 C12 H12 130.3
Si1 C13 Si3 114.0(3)
Si1 C13 Si2 111.8(2)
Si3 C13 Si2 112.9(2)
Si1 C13 Al1 87.5(2)
Si3 C13 Al1 113.0(2)
Si2 C13 Al1 115.3(2)
N1 C14 H14A 109.5
N1 C14 H14B 109.5
H14A C14 H14B 109.5
N1 C14 H14C 109.5
H14A C14 H14C 109.5
H14B C14 H14C 109.5
N1 C15 H15A 109.5
N1 C15 H15B 109.5
H15A C15 H15B 109.5
N1 C15 H15C 109.5
H15A C15 H15C 109.5
H15B C15 H15C 109.5
Si1 C16 H16A 109.5
Si1 C16 H16B 109.5
H16A C16 H16B 109.5
Si1 C16 H16C 109.5
H16A C16 H16C 109.5
H16B C16 H16C 109.5
Si1 C17 H17A 109.5
Si1 C17 H17B 109.5
H17A C17 H17B 109.5
Si1 C17 H17C 109.5
H17A C17 H17C 109.5
H17B C17 H17C 109.5
Si2 C18 H18A 109.5
Si2 C18 H18B 109.5
H18A C18 H18B 109.5
Si2 C18 H18C 109.5
H18A C18 H18C 109.5
H18B C18 H18C 109.5
Si2 C19 H19A 109.5
Si2 C19 H19B 109.5
H19A C19 H19B 109.5
Si2 C19 H19C 109.5
H19A C19 H19C 109.5
H19B C19 H19C 109.5
Si2 C20 H20A 109.5
Si2 C20 H20B 109.5
H20A C20 H20B 109.5
Si2 C20 H20C 109.5
H20A C20 H20C 109.5
H20B C20 H20C 109.5
Si3 C21 H21A 109.5
Si3 C21 H21B 109.5
H21A C21 H21B 109.5
Si3 C21 H21C 109.5
H21A C21 H21C 109.5
H21B C21 H21C 109.5
Si3 C22 H22A 109.5
Si3 C22 H22B 109.5
H22A C22 H22B 109.5
Si3 C22 H22C 109.5
H22A C22 H22C 109.5
H22B C22 H22C 109.5
Si3 C23 H23A 109.5
Si3 C23 H23B 109.5
H23A C23 H23B 109.5
Si3 C23 H23C 109.5
H23A C23 H23C 109.5
H23B C23 H23C 109.5
C32 C31 C36 120.0
C32 C31 C37 120.0
C36 C31 C37 120.0
C33 C32 C31 120.0
C33 C32 H32 120.0
C31 C32 H32 120.0
C32 C33 C34 120.0
C32 C33 H33 120.0
C34 C33 H33 120.0
C35 C34 C33 120.0
C35 C34 H34 120.0
C33 C34 H34 120.0
C36 C35 C34 120.0
C36 C35 H35 120.0
C34 C35 H35 120.0
C35 C36 C31 120.0
C35 C36 H36 120.0
C31 C36 H36 120.0
C31 C37 H37A 109.5
C31 C37 H37B 109.5
H37A C37 H37B 109.5
C31 C37 H37C 109.5
H37A C37 H37C 109.5
H37B C37 H37C 109.5

loop_
_geom_bond_atom_site_label_1
_geom_bond_atom_site_label_2
_geom_bond_distance
Mo1 C8 2.228(5)
Mo1 C7 2.239(5)
Mo1 C2 2.246(5)
Mo1 C12 2.250(4)
Mo1 C1 2.254(5)
Mo1 C6 2.259(5)
Mo1 C11 2.292(5)
Mo1 C9 2.298(5)
Mo1 C3 2.301(4)
Mo1 C5 2.304(5)
Mo1 C10 2.311(5)
Mo1 C4 2.320(5)
Al1 C1 2.005(5)
Al1 C7 2.012(5)
Al1 N1 2.021(4)
Al1 C13 2.048(5)
Al1 Si1 2.704(2)
Si1 N1 1.844(5)
Si1 C13 1.857(5)
Si1 C17 1.862(6)
Si1 C16 1.866(6)
Si2 C19 1.862(6)
Si2 C18 1.873(6)
Si2 C20 1.891(6)
Si2 C13 1.900(5)
Si3 C22 1.874(6)
Si3 C23 1.874(5)
Si3 C13 1.877(5)
Si3 C21 1.887(5)
N1 C14 1.477(7)
N1 C15 1.490(7)
C1 C6 1.437(7)
C1 C2 1.443(7)
C2 C3 1.418(7)
C2 H2 0.9500
C3 C4 1.404(7)
C3 H3 0.9500
C4 C5 1.413(7)
C4 H4 0.9500
C5 C6 1.419(7)
C5 H5 0.9500
C6 H6 0.9500
C7 C8 1.444(7)
C7 C12 1.450(7)
C8 C9 1.413(7)
C8 H8 0.9500
C9 C10 1.408(8)
C9 H9 0.9500
C10 C11 1.409(7)
C10 H10 0.9500
C11 C12 1.415(7)
C11 H11 0.9500
C12 H12 0.9500
C14 H14A 0.9800
C14 H14B 0.9800
C14 H14C 0.9800
C15 H15A 0.9800
C15 H15B 0.9800
C15 H15C 0.9800
C16 H16A 0.9800
C16 H16B 0.9800
C16 H16C 0.9800
C17 H17A 0.9800
C17 H17B 0.9800
C17 H17C 0.9800
C18 H18A 0.9800
C18 H18B 0.9800
C18 H18C 0.9800
C19 H19A 0.9800
C19 H19B 0.9800
C19 H19C 0.9800
C20 H20A 0.9800
C20 H20B 0.9800
C20 H20C 0.9800
C21 H21A 0.9800
C21 H21B 0.9800
C21 H21C 0.9800
C22 H22A 0.9800
C22 H22B 0.9800
C22 H22C 0.9800
C23 H23A 0.9800
C23 H23B 0.9800
C23 H23C 0.9800
C31 C32 1.3902
C31 C36 1.3907
C31 C37 1.5000
C32 C33 1.3900
C32 H32 0.9500
C33 C34 1.3902
C33 H33 0.9500
C34 C35 1.3902
C34 H34 0.9500
C35 C36 1.3890
C35 H35 0.9500
C36 H36 0.9500
C37 H37A 0.9800
C37 H37B 0.9800
C37 H37C 0.9800

loop_
_geom_torsion_atom_site_label_1
_geom_torsion_atom_site_label_2
_geom_torsion_atom_site_label_3
_geom_torsion_atom_site_label_4
_geom_torsion
C8 Mo1 Al1 C1 -139.7(2)
C7 Mo1 Al1 C1 -174.7(3)
C2 Mo1 Al1 C1 -33.7(2)
C12 Mo1 Al1 C1 148.5(2)
C6 Mo1 Al1 C1 38.0(2)
C11 Mo1 Al1 C1 150.4(2)
C9 Mo1 Al1 C1 -143.3(2)
C3 Mo1 Al1 C1 -28.7(2)
C5 Mo1 Al1 C1 36.5(2)
C10 Mo1 Al1 C1 -176.9(2)
C4 Mo1 Al1 C1 5.2(2)
C8 Mo1 Al1 C7 35.0(2)
C2 Mo1 Al1 C7 141.0(2)
C12 Mo1 Al1 C7 -36.8(2)
C1 Mo1 Al1 C7 174.7(3)
C6 Mo1 Al1 C7 -147.2(2)
C11 Mo1 Al1 C7 -34.8(2)
C9 Mo1 Al1 C7 31.4(2)
C3 Mo1 Al1 C7 146.0(2)
C5 Mo1 Al1 C7 -148.7(2)
C10 Mo1 Al1 C7 -2.2(2)
C4 Mo1 Al1 C7 179.9(2)
C8 Mo1 Al1 N1 -50.4(2)
C7 Mo1 Al1 N1 -85.4(3)
C2 Mo1 Al1 N1 55.6(2)
C12 Mo1 Al1 N1 -122.2(2)
C1 Mo1 Al1 N1 89.3(3)
C6 Mo1 Al1 N1 127.3(2)
C11 Mo1 Al1 N1 -120.3(2)
C9 Mo1 Al1 N1 -54.0(2)
C3 Mo1 Al1 N1 60.6(2)
C5 Mo1 Al1 N1 125.9(2)
C10 Mo1 Al1 N1 -87.6(2)
C4 Mo1 Al1 N1 94.5(2)
C8 Mo1 Al1 C13 130.3(3)
C7 Mo1 Al1 C13 95.3(3)
C2 Mo1 Al1 C13 -123.7(3)
C12 Mo1 Al1 C13 58.5(3)
C1 Mo1 Al1 C13 -90.0(3)
C6 Mo1 Al1 C13 -52.0(3)
C11 Mo1 Al1 C13 60.5(3)
C9 Mo1 Al1 C13 126.7(3)
C3 Mo1 Al1 C13 -118.7(3)
C5 Mo1 Al1 C13 -53.4(3)
C10 Mo1 Al1 C13 93.1(3)
C4 Mo1 Al1 C13 -84.8(3)
C1 Al1 Si1 N1 86.5(3)
C7 Al1 Si1 N1 -74.7(3)
C13 Al1 Si1 N1 -173.6(3)
C1 Al1 Si1 C13 -99.9(3)
C7 Al1 Si1 C13 98.9(3)
N1 Al1 Si1 C13 173.6(3)
C1 Al1 Si1 C17 164.2(3)
C7 Al1 Si1 C17 2.9(3)
N1 Al1 Si1 C17 77.6(3)
C13 Al1 Si1 C17 -96.0(3)
C1 Al1 Si1 C16 2.6(3)
C7 Al1 Si1 C16 -158.6(3)
N1 Al1 Si1 C16 -83.9(3)
C13 Al1 Si1 C16 102.5(3)
C13 Si1 N1 C14 -122.5(4)
C17 Si1 N1 C14 112.0(5)
C16 Si1 N1 C14 1.4(5)
Al1 Si1 N1 C14 -117.7(5)
C13 Si1 N1 C15 111.1(4)
C17 Si1 N1 C15 -14.4(4)
C16 Si1 N1 C15 -125.0(4)
Al1 Si1 N1 C15 116.0(4)
C13 Si1 N1 Al1 -4.9(2)
C17 Si1 N1 Al1 -130.3(2)
C16 Si1 N1 Al1 119.1(3)
C1 Al1 N1 C14 -0.3(5)
C7 Al1 N1 C14 -110.4(5)
C13 Al1 N1 C14 123.2(5)
Si1 Al1 N1 C14 118.8(5)
Mo1 Al1 N1 C14 -56.4(5)
C1 Al1 N1 C15 125.9(4)
C7 Al1 N1 C15 15.7(4)
C13 Al1 N1 C15 -110.7(4)
Si1 Al1 N1 C15 -115.1(4)
Mo1 Al1 N1 C15 69.7(4)
C1 Al1 N1 Si1 -119.1(2)
C7 Al1 N1 Si1 130.8(2)
C13 Al1 N1 Si1 4.39(19)
Mo1 Al1 N1 Si1 -175.19(9)
C7 Al1 C1 C6 -73.5(4)
N1 Al1 C1 C6 168.3(3)
C13 Al1 C1 C6 67.3(4)
Si1 Al1 C1 C6 120.2(3)
Mo1 Al1 C1 C6 -69.5(3)
C7 Al1 C1 C2 62.9(4)
N1 Al1 C1 C2 -55.2(4)
C13 Al1 C1 C2 -156.2(4)
Si1 Al1 C1 C2 -103.4(4)
Mo1 Al1 C1 C2 67.0(4)
C7 Al1 C1 Mo1 -4.0(2)
N1 Al1 C1 Mo1 -122.19(18)
C13 Al1 C1 Mo1 136.83(19)
Si1 Al1 C1 Mo1 -170.31(8)
C8 Mo1 C1 C6 150.6(3)
C7 Mo1 C1 C6 116.4(3)
C2 Mo1 C1 C6 -125.2(4)
C12 Mo1 C1 C6 83.3(3)
C11 Mo1 C1 C6 67.6(4)
C9 Mo1 C1 C6 167.5(3)
C3 Mo1 C1 C6 -97.5(3)
C5 Mo1 C1 C6 -27.6(3)
C10 Mo1 C1 C6 122.6(7)
C4 Mo1 C1 C6 -62.6(3)
C8 Mo1 C1 C2 -84.2(3)
C7 Mo1 C1 C2 -118.3(3)
C12 Mo1 C1 C2 -151.4(3)
C6 Mo1 C1 C2 125.2(4)
C11 Mo1 C1 C2 -167.1(3)
C9 Mo1 C1 C2 -67.2(4)
C3 Mo1 C1 C2 27.7(3)
C5 Mo1 C1 C2 97.7(3)
C10 Mo1 C1 C2 -112.2(7)
C4 Mo1 C1 C2 62.6(3)
C8 Mo1 C1 Al1 37.7(2)
C7 Mo1 C1 Al1 3.59(18)
C2 Mo1 C1 Al1 121.9(3)
C12 Mo1 C1 Al1 -29.5(2)
C6 Mo1 C1 Al1 -112.8(3)
C11 Mo1 C1 Al1 -45.2(3)
C9 Mo1 C1 Al1 54.7(3)
C3 Mo1 C1 Al1 149.6(2)
C5 Mo1 C1 Al1 -140.4(2)
C10 Mo1 C1 Al1 9.7(7)
C4 Mo1 C1 Al1 -175.5(2)
C6 C1 C2 C3 2.6(7)
Al1 C1 C2 C3 -132.4(4)
Mo1 C1 C2 C3 -55.8(4)
C6 C1 C2 Mo1 58.4(4)
Al1 C1 C2 Mo1 -76.6(3)
C8 Mo1 C2 C3 -124.7(3)
C7 Mo1 C2 C3 -162.3(3)
C12 Mo1 C2 C3 174.6(3)
C1 Mo1 C2 C3 133.7(4)
C6 Mo1 C2 C3 100.8(3)
C9 Mo1 C2 C3 -91.7(3)
C5 Mo1 C2 C3 64.1(3)
C10 Mo1 C2 C3 -72.5(4)
C4 Mo1 C2 C3 28.1(3)
C8 Mo1 C2 C1 101.6(3)
C7 Mo1 C2 C1 64.0(3)
C12 Mo1 C2 C1 40.9(4)
C6 Mo1 C2 C1 -32.9(3)
C9 Mo1 C2 C1 134.6(3)
C3 Mo1 C2 C1 -133.7(4)
C5 Mo1 C2 C1 -69.7(3)
C10 Mo1 C2 C1 153.8(3)
C4 Mo1 C2 C1 -105.6(3)
C1 C2 C3 C4 0.0(7)
Mo1 C2 C3 C4 -54.8(4)
C1 C2 C3 Mo1 54.7(4)
C8 Mo1 C3 C4 -163.4(3)
C7 Mo1 C3 C4 158.1(3)
C2 Mo1 C3 C4 132.5(5)
C1 Mo1 C3 C4 104.0(4)
C6 Mo1 C3 C4 66.0(3)
C11 Mo1 C3 C4 -53.5(6)
C9 Mo1 C3 C4 -124.5(3)
C5 Mo1 C3 C4 29.6(3)
C10 Mo1 C3 C4 -88.0(4)
C8 Mo1 C3 C2 64.0(3)
C7 Mo1 C3 C2 25.6(4)
C1 Mo1 C3 C2 -28.5(3)
C6 Mo1 C3 C2 -66.6(3)
C11 Mo1 C3 C2 174.0(4)
C9 Mo1 C3 C2 102.9(3)
C5 Mo1 C3 C2 -102.9(3)
C10 Mo1 C3 C2 139.4(3)
C4 Mo1 C3 C2 -132.5(5)
C2 C3 C4 C5 -2.4(7)
Mo1 C3 C4 C5 -55.6(4)
C2 C3 C4 Mo1 53.2(4)
C8 Mo1 C4 C3 28.8(5)
C7 Mo1 C4 C3 -68.8(7)
C2 Mo1 C4 C3 -28.8(3)
C12 Mo1 C4 C3 -163.3(3)
C1 Mo1 C4 C3 -65.4(3)
C6 Mo1 C4 C3 -101.7(4)
C11 Mo1 C4 C3 153.6(3)
C9 Mo1 C4 C3 72.6(4)
C5 Mo1 C4 C3 -130.5(5)
C10 Mo1 C4 C3 113.0(3)
C8 Mo1 C4 C5 159.3(3)
C7 Mo1 C4 C5 61.7(8)
C2 Mo1 C4 C5 101.6(4)
C12 Mo1 C4 C5 -32.9(5)
C1 Mo1 C4 C5 65.1(3)
C6 Mo1 C4 C5 28.8(3)
C11 Mo1 C4 C5 -75.9(4)
C9 Mo1 C4 C5 -157.0(3)
C3 Mo1 C4 C5 130.5(5)
C10 Mo1 C4 C5 -116.5(3)
C3 C4 C5 C6 2.0(7)
Mo1 C4 C5 C6 -53.6(4)
C3 C4 C5 Mo1 55.6(4)
C8 Mo1 C5 C4 -113.1(8)
C7 Mo1 C5 C4 -160.0(3)
C2 Mo1 C5 C4 -65.9(3)
C12 Mo1 C5 C4 160.9(3)
C1 Mo1 C5 C4 -104.2(3)
C6 Mo1 C5 C4 -132.5(5)
C11 Mo1 C5 C4 121.8(3)
C9 Mo1 C5 C4 49.5(6)
C3 Mo1 C5 C4 -29.4(3)
C10 Mo1 C5 C4 85.3(4)
C8 Mo1 C5 C6 19.4(10)
C7 Mo1 C5 C6 -27.6(4)
C2 Mo1 C5 C6 66.5(3)
C12 Mo1 C5 C6 -66.6(3)
C1 Mo1 C5 C6 28.2(3)
C11 Mo1 C5 C6 -105.7(3)
C9 Mo1 C5 C6 -178.0(4)
C3 Mo1 C5 C6 103.0(3)
C10 Mo1 C5 C6 -142.2(3)
C4 Mo1 C5 C6 132.5(5)
C4 C5 C6 C1 0.8(7)
Mo1 C5 C6 C1 -54.1(4)
C4 C5 C6 Mo1 54.8(4)
C2 C1 C6 C5 -3.0(7)
Al1 C1 C6 C5 135.7(4)
Mo1 C1 C6 C5 55.1(4)
C2 C1 C6 Mo1 -58.1(4)
Al1 C1 C6 Mo1 80.5(3)
C8 Mo1 C6 C5 -174.7(3)
C7 Mo1 C6 C5 160.5(3)
C2 Mo1 C6 C5 -100.8(3)
C12 Mo1 C6 C5 122.6(3)
C1 Mo1 C6 C5 -134.0(4)
C11 Mo1 C6 C5 90.0(3)
C9 Mo1 C6 C5 175.8(8)
C3 Mo1 C6 C5 -64.0(3)
C10 Mo1 C6 C5 71.9(4)
C4 Mo1 C6 C5 -28.3(3)
C8 Mo1 C6 C1 -40.7(4)
C7 Mo1 C6 C1 -65.5(3)
C2 Mo1 C6 C1 33.2(3)
C12 Mo1 C6 C1 -103.5(3)
C11 Mo1 C6 C1 -136.0(3)
C9 Mo1 C6 C1 -50.2(10)
C3 Mo1 C6 C1 70.0(3)
C5 Mo1 C6 C1 134.0(4)
C10 Mo1 C6 C1 -154.2(3)
C4 Mo1 C6 C1 105.7(3)
C1 Al1 C7 C8 -63.3(4)
N1 Al1 C7 C8 56.6(4)
C13 Al1 C7 C8 157.6(3)
Si1 Al1 C7 C8 101.7(4)
Mo1 Al1 C7 C8 -67.3(3)
C1 Al1 C7 C12 73.0(4)
N1 Al1 C7 C12 -167.1(3)
C13 Al1 C7 C12 -66.1(4)
Si1 Al1 C7 C12 -122.1(3)
Mo1 Al1 C7 C12 69.0(3)
C1 Al1 C7 Mo1 4.0(2)
N1 Al1 C7 Mo1 123.91(17)
C13 Al1 C7 Mo1 -135.1(2)
Si1 Al1 C7 Mo1 168.96(9)
C2 Mo1 C7 C8 82.8(3)
C12 Mo1 C7 C8 -124.3(4)
C1 Mo1 C7 C8 116.0(3)
C6 Mo1 C7 C8 149.5(3)
C11 Mo1 C7 C8 -97.5(3)
C9 Mo1 C7 C8 -27.2(3)
C3 Mo1 C7 C8 67.6(4)
C5 Mo1 C7 C8 165.7(3)
C10 Mo1 C7 C8 -62.3(3)
C4 Mo1 C7 C8 119.3(6)
C8 Mo1 C7 C12 124.3(4)
C2 Mo1 C7 C12 -152.9(3)
C1 Mo1 C7 C12 -119.7(3)
C6 Mo1 C7 C12 -86.2(3)
C11 Mo1 C7 C12 26.8(3)
C9 Mo1 C7 C12 97.1(3)
C3 Mo1 C7 C12 -168.1(3)
C5 Mo1 C7 C12 -70.0(4)
C10 Mo1 C7 C12 62.0(3)
C4 Mo1 C7 C12 -116.4(6)
C8 Mo1 C7 Al1 -119.6(3)
C2 Mo1 C7 Al1 -36.8(2)
C12 Mo1 C7 Al1 116.1(3)
C1 Mo1 C7 Al1 -3.57(18)
C6 Mo1 C7 Al1 29.9(2)
C11 Mo1 C7 Al1 142.9(2)
C9 Mo1 C7 Al1 -146.8(2)
C3 Mo1 C7 Al1 -52.0(3)
C5 Mo1 C7 Al1 46.1(3)
C10 Mo1 C7 Al1 178.1(2)
C4 Mo1 C7 Al1 -0.3(7)
C12 C7 C8 C9 -3.0(7)
Al1 C7 C8 C9 133.5(4)
Mo1 C7 C8 C9 55.8(4)
C12 C7 C8 Mo1 -58.8(4)
Al1 C7 C8 Mo1 77.7(3)
C7 Mo1 C8 C9 -134.5(4)
C2 Mo1 C8 C9 122.1(3)
C12 Mo1 C8 C9 -100.8(3)
C1 Mo1 C8 C9 159.5(3)
C6 Mo1 C8 C9 -176.8(3)
C11 Mo1 C8 C9 -64.2(3)
C3 Mo1 C8 C9 89.8(3)
C5 Mo1 C8 C9 167.8(7)
C10 Mo1 C8 C9 -28.5(3)
C4 Mo1 C8 C9 71.9(5)
C2 Mo1 C8 C7 -103.4(3)
C12 Mo1 C8 C7 33.7(3)
C1 Mo1 C8 C7 -66.0(3)
C6 Mo1 C8 C7 -42.3(4)
C11 Mo1 C8 C7 70.3(3)
C9 Mo1 C8 C7 134.5(5)
C3 Mo1 C8 C7 -135.7(3)
C5 Mo1 C8 C7 -57.7(9)
C10 Mo1 C8 C7 106.0(3)
C4 Mo1 C8 C7 -153.6(3)
C7 C8 C9 C10 -0.1(8)
Mo1 C8 C9 C10 54.5(4)
C7 C8 C9 Mo1 -54.5(4)
C8 Mo1 C9 C10 -132.1(4)
C7 Mo1 C9 C10 -103.9(3)
C2 Mo1 C9 C10 161.5(3)
C12 Mo1 C9 C10 -65.3(3)
C1 Mo1 C9 C10 -161.0(3)
C6 Mo1 C9 C10 -120.2(9)
C11 Mo1 C9 C10 -28.9(3)
C3 Mo1 C9 C10 122.6(3)
C5 Mo1 C9 C10 53.9(5)
C4 Mo1 C9 C10 86.8(3)
C7 Mo1 C9 C8 28.2(3)
C2 Mo1 C9 C8 -66.4(3)
C12 Mo1 C9 C8 66.8(3)
C1 Mo1 C9 C8 -28.9(4)
C6 Mo1 C9 C8 11.9(10)
C11 Mo1 C9 C8 103.3(3)
C3 Mo1 C9 C8 -105.3(3)
C5 Mo1 C9 C8 -174.0(4)
C10 Mo1 C9 C8 132.1(4)
C4 Mo1 C9 C8 -141.1(3)
C8 C9 C10 C11 1.9(7)
Mo1 C9 C10 C11 54.7(4)
C8 C9 C10 Mo1 -52.8(4)
C8 Mo1 C10 C9 29.0(3)
C7 Mo1 C10 C9 65.8(3)
C2 Mo1 C10 C9 -31.3(5)
C12 Mo1 C10 C9 102.4(3)
C1 Mo1 C10 C9 59.5(8)
C6 Mo1 C10 C9 160.6(3)
C11 Mo1 C10 C9 131.8(5)
C3 Mo1 C10 C9 -74.5(4)
C5 Mo1 C10 C9 -155.1(3)
C4 Mo1 C10 C9 -114.7(3)
C8 Mo1 C10 C11 -102.7(3)
C7 Mo1 C10 C11 -66.0(3)
C2 Mo1 C10 C11 -163.0(3)
C12 Mo1 C10 C11 -29.4(3)
C1 Mo1 C10 C11 -72.2(8)
C6 Mo1 C10 C11 28.8(5)
C9 Mo1 C10 C11 -131.8(5)
C3 Mo1 C10 C11 153.7(3)
C5 Mo1 C10 C11 73.1(4)
C4 Mo1 C10 C11 113.5(3)
C9 C10 C11 C12 -0.5(8)
Mo1 C10 C11 C12 54.3(4)
C9 C10 C11 Mo1 -54.8(4)
C8 Mo1 C11 C10 65.1(3)
C7 Mo1 C11 C10 103.7(4)
C12 Mo1 C11 C10 131.5(5)
C1 Mo1 C11 C10 157.9(3)
C6 Mo1 C11 C10 -163.9(3)
C9 Mo1 C11 C10 28.8(3)
C3 Mo1 C11 C10 -53.4(6)
C5 Mo1 C11 C10 -124.9(3)
C4 Mo1 C11 C10 -87.9(4)
C8 Mo1 C11 C12 -66.3(3)
C7 Mo1 C11 C12 -27.8(3)
C1 Mo1 C11 C12 26.4(4)
C6 Mo1 C11 C12 64.6(4)
C9 Mo1 C11 C12 -102.7(3)
C3 Mo1 C11 C12 175.1(4)
C5 Mo1 C11 C12 103.7(3)
C10 Mo1 C11 C12 -131.5(5)
C4 Mo1 C11 C12 140.7(3)
C10 C11 C12 C7 -2.9(8)
Mo1 C11 C12 C7 52.7(4)
C10 C11 C12 Mo1 -55.6(4)
C8 C7 C12 C11 4.4(7)
Al1 C7 C12 C11 -133.4(4)
Mo1 C7 C12 C11 -53.9(4)
C8 C7 C12 Mo1 58.3(4)
Al1 C7 C12 Mo1 -79.5(3)
C8 Mo1 C12 C11 101.4(3)
C7 Mo1 C12 C11 135.2(5)
C2 Mo1 C12 C11 173.9(3)
C1 Mo1 C12 C11 -161.9(3)
C6 Mo1 C12 C11 -124.8(3)
C9 Mo1 C12 C11 64.6(3)
C5 Mo1 C12 C11 -91.7(3)
C10 Mo1 C12 C11 28.9(3)
C4 Mo1 C12 C11 -71.4(5)
C8 Mo1 C12 C7 -33.7(3)
C2 Mo1 C12 C7 38.8(4)
C1 Mo1 C12 C7 62.9(3)
C6 Mo1 C12 C7 100.0(3)
C11 Mo1 C12 C7 -135.2(5)
C9 Mo1 C12 C7 -70.5(3)
C5 Mo1 C12 C7 133.1(3)
C10 Mo1 C12 C7 -106.3(3)
C4 Mo1 C12 C7 153.4(3)
N1 Si1 C13 Si3 -109.3(3)
C17 Si1 C13 Si3 8.2(4)
C16 Si1 C13 Si3 136.3(3)
Al1 Si1 C13 Si3 -114.1(3)
N1 Si1 C13 Si2 121.1(3)
C17 Si1 C13 Si2 -121.4(3)
C16 Si1 C13 Si2 6.7(4)
Al1 Si1 C13 Si2 116.3(3)
N1 Si1 C13 Al1 4.8(2)
C17 Si1 C13 Al1 122.3(3)
C16 Si1 C13 Al1 -109.6(3)
C22 Si3 C13 Si1 175.5(3)
C23 Si3 C13 Si1 55.7(3)
C21 Si3 C13 Si1 -65.5(3)
C22 Si3 C13 Si2 -55.5(4)
C23 Si3 C13 Si2 -175.3(3)
C21 Si3 C13 Si2 63.5(4)
C22 Si3 C13 Al1 77.6(3)
C23 Si3 C13 Al1 -42.2(3)
C21 Si3 C13 Al1 -163.4(3)
C19 Si2 C13 Si1 176.9(3)
C18 Si2 C13 Si1 -61.5(4)
C20 Si2 C13 Si1 59.1(3)
C19 Si2 C13 Si3 46.8(4)
C18 Si2 C13 Si3 168.3(3)
C20 Si2 C13 Si3 -71.1(3)
C19 Si2 C13 Al1 -85.2(3)
C18 Si2 C13 Al1 36.3(4)
C20 Si2 C13 Al1 157.0(3)
C1 Al1 C13 Si1 111.5(2)
C7 Al1 C13 Si1 -118.3(2)
N1 Al1 C13 Si1 -4.37(19)
Mo1 Al1 C13 Si1 175.09(12)
C1 Al1 C13 Si3 -133.4(3)
C7 Al1 C13 Si3 -3.2(4)
N1 Al1 C13 Si3 110.7(3)
Si1 Al1 C13 Si3 115.1(3)
Mo1 Al1 C13 Si3 -69.8(4)
C1 Al1 C13 Si2 -1.4(4)
C7 Al1 C13 Si2 128.8(3)
N1 Al1 C13 Si2 -117.3(3)
Si1 Al1 C13 Si2 -113.0(3)
Mo1 Al1 C13 Si2 62.1(4)
C36 C31 C32 C33 0.0
C37 C31 C32 C33 180.0
C31 C32 C33 C34 0.0
C32 C33 C34 C35 0.0
C33 C34 C35 C36 0.0
C34 C35 C36 C31 0.0
C32 C31 C36 C35 0.0
C37 C31 C36 C35 180.0
